data_4082820
loop_
_publ_author_name
'Speck, J. Matth\"aus'
'Korb, Marcus'
'R\"uffer, Tobias'
'Hildebrandt, Alexander'
'Lang, Heinrich'

_publ_section_title
;
 Substituent Influence on Charge Transfer Interactions in
 \a,\a&#x2032;-Diferrocenylthiophenes
;
_journal_issue 18
_journal_name_full Organometallics
_journal_page_first 4813
_journal_paper_doi 10.1021/om500062h
_journal_volume 33
_journal_year 2014
_chemical_formula_moiety 'C24 B F20, C26 H22 Fe2 O2 S, C4 H10 O'
_chemical_formula_sum 'C54 H32 B F20 Fe2 O3 S'
_chemical_formula_weight 1263.37
_chemical_name_systematic
; 
 ? 
;
_space_group_crystal_system triclinic
_space_group_IT_number 2
_space_group_name_Hall '-P 1'
_space_group_name_H-M_alt 'P -1'
_symmetry_space_group_name_Hall '-P 1'
_symmetry_space_group_name_H-M 'P -1'
_atom_sites_solution_hydrogens geom
_atom_sites_solution_primary direct
_atom_sites_solution_secondary difmap
_audit_creation_method SHELXL-97
_cell_angle_alpha 93.121(3)
_cell_angle_beta 104.227(3)
_cell_angle_gamma 108.078(4)
_cell_formula_units_Z 2
_cell_length_a 10.5390(5)
_cell_length_b 12.7194(6)
_cell_length_c 19.9395(7)
_cell_measurement_reflns_used 7273
_cell_measurement_temperature 109.90(14)
_cell_measurement_theta_max 28.1450
_cell_measurement_theta_min 3.3800
_cell_volume 2438.1(2)
_computing_cell_refinement
;
CrysAlisPro, Agilent Technologies,
Version 1.171.36.28 (release 01-02-2013 CrysAlis171 .NET)
(compiled Feb  1 2013,16:14:44)
;
_computing_data_collection
;
CrysAlisPro, Agilent Technologies,
Version 1.171.36.28 (release 01-02-2013 CrysAlis171 .NET)
(compiled Feb  1 2013,16:14:44)
;
_computing_data_reduction
;
CrysAlisPro, Agilent Technologies,
Version 1.171.36.28 (release 01-02-2013 CrysAlis171 .NET)
(compiled Feb  1 2013,16:14:44)
;
_computing_structure_refinement 'SHELXL-97 (Sheldrick, 1997)'
_computing_structure_solution 'SHELXS-97 (Sheldrick, 1990)'
_diffrn_ambient_temperature 109.90(14)
_diffrn_measured_fraction_theta_full 0.992
_diffrn_measured_fraction_theta_max 0.992
_diffrn_measurement_device_type 'oxford gemini s'
_diffrn_measurement_method '\w scans'
_diffrn_radiation_monochromator graphite
_diffrn_radiation_source 'fine-focus sealed tube'
_diffrn_radiation_type MoK\a
_diffrn_radiation_wavelength 0.71073
_diffrn_reflns_av_R_equivalents 0.0233
_diffrn_reflns_av_sigmaI/netI 0.0329
_diffrn_reflns_limit_h_max 13
_diffrn_reflns_limit_h_min -12
_diffrn_reflns_limit_k_max 15
_diffrn_reflns_limit_k_min -15
_diffrn_reflns_limit_l_max 18
_diffrn_reflns_limit_l_min -24
_diffrn_reflns_number 22177
_diffrn_reflns_theta_full 26.00
_diffrn_reflns_theta_max 26.00
_diffrn_reflns_theta_min 3.03
_diffrn_standards_decay_% 0
_diffrn_standards_interval_count 50
_diffrn_standards_interval_time 10
_diffrn_standards_number 2
_exptl_absorpt_coefficient_mu 0.762
_exptl_absorpt_correction_T_max 1.00000
_exptl_absorpt_correction_T_min 0.89130
_exptl_absorpt_correction_type multi-scan
_exptl_absorpt_process_details
;
CrysAlisPro, Agilent Technologies,
Version 1.171.36.28 (release 01-02-2013 CrysAlis171 .NET)
(compiled Feb  1 2013,16:14:44)
Empirical absorption correction using spherical harmonics,
 implemented in SCALE3 ABSPACK scaling algorithm.
;
_exptl_crystal_colour black
_exptl_crystal_density_diffrn 1.721
_exptl_crystal_density_method 'not measured'
_exptl_crystal_description plate
_exptl_crystal_F_000 1266
_exptl_crystal_size_max 0.4
_exptl_crystal_size_mid 0.1
_exptl_crystal_size_min 0.1
_refine_diff_density_max 1.283
_refine_diff_density_min -1.098
_refine_diff_density_rms 0.064
_refine_ls_extinction_method none
_refine_ls_goodness_of_fit_ref 1.089
_refine_ls_hydrogen_treatment constr
_refine_ls_matrix_type full
_refine_ls_number_parameters 730
_refine_ls_number_reflns 9488
_refine_ls_number_restraints 0
_refine_ls_restrained_S_all 1.089
_refine_ls_R_factor_all 0.0564
_refine_ls_R_factor_gt 0.0455
_refine_ls_shift/su_max 0.001
_refine_ls_shift/su_mean 0.000
_refine_ls_structure_factor_coef Fsqd
_refine_ls_weighting_details 'calc w=1/[\s^2^(Fo^2^)+(0.0320P)^2^+3.7256P] where P=(Fo^2^+2Fc^2^)/3'
_refine_ls_weighting_scheme calc
_refine_ls_wR_factor_gt 0.0962
_refine_ls_wR_factor_ref 0.1004
_reflns_number_gt 8148
_reflns_number_total 9488
_reflns_threshold_expression >2sigma(I)
_cod_data_source_file om500062h_si_002.cif
_cod_data_source_block jms-83+
_cod_original_cell_volume 2438.10(18)
_cod_database_code 4082820

loop_
_symmetry_equiv_pos_as_xyz
'x, y, z'
'-x, -y, -z'

loop_
_atom_site_label
_atom_site_type_symbol
_atom_site_fract_x
_atom_site_fract_y
_atom_site_fract_z
_atom_site_U_iso_or_equiv
_atom_site_adp_type
_atom_site_occupancy
_atom_site_symmetry_multiplicity
_atom_site_calc_flag
_atom_site_refinement_flags
C1 C 1.2420(3) 0.3832(2) 0.65697(14) 0.0190(6) Uani 1 1 d .
C2 C 1.2392(3) 0.4855(2) 0.63779(14) 0.0200(6) Uani 1 1 d .
C3 C 1.2896(3) 0.5715(2) 0.69452(15) 0.0215(6) Uani 1 1 d .
C4 C 1.3293(3) 0.5368(2) 0.75837(14) 0.0196(6) Uani 1 1 d .
C5 C 1.1596(4) 0.6032(3) 0.56819(17) 0.0385(8) Uani 1 1 d .
H5A H 1.0762 0.5946 0.5829 0.046 Uiso 1 1 calc R
H5B H 1.1428 0.6203 0.5207 0.046 Uiso 1 1 calc R
C6 C 1.2789(4) 0.6971(3) 0.61547(17) 0.0345(7) Uani 1 1 d .
H6A H 1.3635 0.7021 0.6028 0.041 Uiso 1 1 calc R
H6B H 1.2618 0.7672 0.6098 0.041 Uiso 1 1 calc R
C7 C 1.2012(3) 0.2785(2) 0.61298(14) 0.0192(6) Uani 1 1 d .
C8 C 1.2085(3) 0.1749(2) 0.63506(15) 0.0209(6) Uani 1 1 d .
H8 H 1.2380 0.1628 0.6810 0.025 Uiso 1 1 calc R
C9 C 1.1632(3) 0.0940(2) 0.57517(15) 0.0225(6) Uani 1 1 d .
H9 H 1.1566 0.0194 0.5749 0.027 Uiso 1 1 calc R
C10 C 1.1295(3) 0.1461(2) 0.51566(15) 0.0223(6) Uani 1 1 d .
H10 H 1.0964 0.1113 0.4696 0.027 Uiso 1 1 calc R
C11 C 1.1547(3) 0.2598(2) 0.53785(15) 0.0211(6) Uani 1 1 d .
H11 H 1.1432 0.3131 0.5090 0.025 Uiso 1 1 calc R
C12 C 1.5372(3) 0.3262(3) 0.60630(19) 0.0339(8) Uani 1 1 d .
H12 H 1.5718 0.3883 0.6406 0.041 Uiso 1 1 calc R
C13 C 1.5274(3) 0.2151(3) 0.61771(18) 0.0321(7) Uani 1 1 d .
H13 H 1.5535 0.1913 0.6606 0.039 Uiso 1 1 calc R
C14 C 1.4704(3) 0.1473(3) 0.55172(18) 0.0315(7) Uani 1 1 d .
H14 H 1.4530 0.0708 0.5438 0.038 Uiso 1 1 calc R
C15 C 1.4443(3) 0.2153(3) 0.49999(18) 0.0348(8) Uani 1 1 d .
H15 H 1.4068 0.1918 0.4522 0.042 Uiso 1 1 calc R
C16 C 1.4857(3) 0.3259(3) 0.5343(2) 0.0370(8) Uani 1 1 d .
H16 H 1.4798 0.3879 0.5128 0.044 Uiso 1 1 calc R
C17 C 1.3884(3) 0.6000(3) 0.82684(15) 0.0254(6) Uani 1 1 d .
C18 C 1.3943(3) 0.5542(3) 0.89130(16) 0.0318(7) Uani 1 1 d .
H18 H 1.3642 0.4787 0.8957 0.038 Uiso 1 1 calc R
C19 C 1.4537(3) 0.6434(3) 0.94688(18) 0.0428(9) Uani 1 1 d .
H19 H 1.4710 0.6370 0.9942 0.051 Uiso 1 1 calc R
C20 C 1.4821(3) 0.7438(3) 0.91817(19) 0.0423(9) Uani 1 1 d .
H20 H 1.5229 0.8150 0.9436 0.051 Uiso 1 1 calc R
C21 C 1.4389(3) 0.7191(3) 0.84432(18) 0.0335(7) Uani 1 1 d .
H21 H 1.4425 0.7707 0.8130 0.040 Uiso 1 1 calc R
C22 C 1.0728(3) 0.5652(3) 0.88070(18) 0.0384(8) Uani 1 1 d .
H22 H 1.0342 0.4878 0.8711 0.046 Uiso 1 1 calc R
C23 C 1.1412(4) 0.6282(3) 0.9478(2) 0.0455(9) Uani 1 1 d .
H23 H 1.1553 0.6000 0.9901 0.055 Uiso 1 1 calc R
C24 C 1.1834(4) 0.7408(3) 0.9387(2) 0.0475(10) Uani 1 1 d .
H24 H 1.2303 0.8007 0.9744 0.057 Uiso 1 1 calc R
C25 C 1.1434(4) 0.7493(3) 0.8664(2) 0.0469(10) Uani 1 1 d .
H25 H 1.1604 0.8148 0.8463 0.056 Uiso 1 1 calc R
C26 C 1.0732(3) 0.6397(3) 0.83071(19) 0.0382(8) Uani 1 1 d .
H26 H 1.0340 0.6200 0.7827 0.046 Uiso 1 1 calc R
C27 C 0.8088(3) -0.1115(2) 0.71047(14) 0.0175(5) Uani 1 1 d .
C28 C 0.7066(3) -0.2137(2) 0.70463(15) 0.0216(6) Uani 1 1 d .
C29 C 0.7083(3) -0.3137(2) 0.67515(18) 0.0303(7) Uani 1 1 d .
C30 C 0.8173(3) -0.3159(2) 0.64961(18) 0.0305(7) Uani 1 1 d .
C31 C 0.9239(3) -0.2175(2) 0.65552(15) 0.0234(6) Uani 1 1 d .
C32 C 0.9177(3) -0.1199(2) 0.68498(14) 0.0180(5) Uani 1 1 d .
C33 C 0.9528(3) 0.0276(2) 0.82096(14) 0.0165(5) Uani 1 1 d .
C34 C 0.9370(3) -0.0460(2) 0.86950(14) 0.0175(5) Uani 1 1 d .
C35 C 1.0396(3) -0.0445(2) 0.92774(14) 0.0191(6) Uani 1 1 d .
C36 C 1.1693(3) 0.0350(2) 0.94043(14) 0.0206(6) Uani 1 1 d .
C37 C 1.1913(3) 0.1099(2) 0.89412(14) 0.0202(6) Uani 1 1 d .
C38 C 1.0855(3) 0.1034(2) 0.83554(14) 0.0182(5) Uani 1 1 d .
C39 C 0.8484(3) 0.1133(2) 0.70366(14) 0.0162(5) Uani 1 1 d .
C40 C 0.8812(3) 0.2219(2) 0.73596(14) 0.0195(6) Uani 1 1 d .
C41 C 0.8974(3) 0.3137(2) 0.70161(15) 0.0242(6) Uani 1 1 d .
C42 C 0.8785(3) 0.3005(2) 0.63076(15) 0.0238(6) Uani 1 1 d .
C43 C 0.8430(3) 0.1953(2) 0.59542(14) 0.0197(6) Uani 1 1 d .
C44 C 0.8291(3) 0.1052(2) 0.63225(14) 0.0177(5) Uani 1 1 d .
C45 C 0.6779(3) 0.0095(2) 0.77005(14) 0.0178(5) Uani 1 1 d .
C46 C 0.5549(3) -0.0199(2) 0.71677(14) 0.0193(6) Uani 1 1 d .
C47 C 0.4295(3) -0.0202(2) 0.72596(15) 0.0224(6) Uani 1 1 d .
C48 C 0.4222(3) 0.0102(2) 0.79166(17) 0.0260(6) Uani 1 1 d .
C49 C 0.5401(3) 0.0426(2) 0.84622(15) 0.0252(6) Uani 1 1 d .
C50 C 0.6649(3) 0.0440(2) 0.83463(14) 0.0194(6) Uani 1 1 d .
C51 C 1.6869(4) 0.4577(4) 0.8413(3) 0.0623(12) Uani 1 1 d .
H51A H 1.7623 0.4822 0.8199 0.075 Uiso 1 1 calc R
H51B H 1.6138 0.4856 0.8185 0.075 Uiso 1 1 calc R
C52 C 1.6317(5) 0.3306(4) 0.8332(3) 0.0680(13) Uani 1 1 d .
H52A H 1.5986 0.3009 0.7844 0.102 Uiso 1 1 calc R
H52B H 1.5569 0.3071 0.8544 0.102 Uiso 1 1 calc R
H52C H 1.7049 0.3038 0.8556 0.102 Uiso 1 1 calc R
C53 C 1.7799(4) 0.6186(3) 0.9257(3) 0.0656(14) Uani 1 1 d .
H53A H 1.7040 0.6455 0.9060 0.079 Uiso 1 1 calc R
H53B H 1.8547 0.6506 0.9049 0.079 Uiso 1 1 calc R
C54 C 1.8303(6) 0.6514(3) 1.0049(3) 0.089(2) Uani 1 1 d .
H54A H 1.8619 0.7312 1.0160 0.134 Uiso 1 1 calc R
H54B H 1.9053 0.6243 1.0237 0.134 Uiso 1 1 calc R
H54C H 1.7553 0.6191 1.0249 0.134 Uiso 1 1 calc R
O1 O 1.1916(2) 0.50049(17) 0.57073(10) 0.0317(5) Uani 1 1 d .
O2 O 1.2957(2) 0.67850(16) 0.68747(10) 0.0251(4) Uani 1 1 d .
O3 O 1.7339(3) 0.4986(2) 0.91235(17) 0.0559(7) Uani 1 1 d .
F1 F 0.59563(17) -0.22194(13) 0.72931(10) 0.0306(4) Uani 1 1 d .
F2 F 0.6026(2) -0.40866(14) 0.67026(13) 0.0491(6) Uani 1 1 d .
F3 F 0.8206(2) -0.41209(15) 0.62033(12) 0.0476(5) Uani 1 1 d .
F4 F 1.03220(17) -0.21826(14) 0.63121(10) 0.0315(4) Uani 1 1 d .
F5 F 1.02576(15) -0.02699(12) 0.68856(8) 0.0217(3) Uani 1 1 d .
F6 F 0.81200(15) -0.12624(13) 0.86099(8) 0.0227(3) Uani 1 1 d .
F7 F 1.01490(17) -0.11738(13) 0.97302(8) 0.0257(4) Uani 1 1 d .
F8 F 1.27144(18) 0.03769(15) 0.99640(9) 0.0335(4) Uani 1 1 d .
F9 F 1.31743(16) 0.18818(13) 0.90521(9) 0.0277(4) Uani 1 1 d .
F10 F 1.12153(15) 0.17791(13) 0.79192(8) 0.0233(4) Uani 1 1 d .
F11 F 0.89964(17) 0.24151(13) 0.80567(8) 0.0254(4) Uani 1 1 d .
F12 F 0.9303(2) 0.41632(14) 0.73636(9) 0.0374(5) Uani 1 1 d .
F13 F 0.8927(2) 0.38969(14) 0.59675(9) 0.0370(4) Uani 1 1 d .
F14 F 0.81978(18) 0.18018(14) 0.52572(8) 0.0278(4) Uani 1 1 d .
F15 F 0.79181(16) 0.00501(12) 0.59279(8) 0.0218(3) Uani 1 1 d .
F16 F 0.55457(16) -0.05169(13) 0.65080(8) 0.0237(4) Uani 1 1 d .
F17 F 0.31490(16) -0.04932(14) 0.67156(9) 0.0312(4) Uani 1 1 d .
F18 F 0.29954(18) 0.00732(17) 0.80169(11) 0.0417(5) Uani 1 1 d .
F19 F 0.53505(19) 0.07429(17) 0.91077(9) 0.0376(5) Uani 1 1 d .
F20 F 0.77574(16) 0.08284(14) 0.89090(8) 0.0251(4) Uani 1 1 d .
Fe1 Fe 1.33329(4) 0.22225(3) 0.57029(2) 0.01844(10) Uani 1 1 d .
Fe2 Fe 1.27508(4) 0.65586(4) 0.88546(2) 0.03141(12) Uani 1 1 d .
S1 S 1.30296(7) 0.39476(6) 0.74678(4) 0.02142(15) Uani 1 1 d .
B1 B 0.8221(3) 0.0101(2) 0.75101(16) 0.0166(6) Uani 1 1 d .

loop_
_atom_site_aniso_label
_atom_site_aniso_U_11
_atom_site_aniso_U_22
_atom_site_aniso_U_33
_atom_site_aniso_U_23
_atom_site_aniso_U_13
_atom_site_aniso_U_12
C1 0.0199(13) 0.0186(14) 0.0186(14) -0.0010(11) 0.0063(11) 0.0064(11)
C2 0.0226(14) 0.0203(14) 0.0187(14) 0.0018(11) 0.0070(11) 0.0086(11)
C3 0.0210(13) 0.0161(13) 0.0270(16) -0.0026(11) 0.0091(11) 0.0049(11)
C4 0.0187(13) 0.0176(13) 0.0228(15) -0.0016(11) 0.0067(11) 0.0065(11)
C5 0.069(2) 0.0213(16) 0.0238(17) 0.0019(13) 0.0021(16) 0.0218(16)
C6 0.054(2) 0.0189(15) 0.0340(19) 0.0053(13) 0.0172(16) 0.0129(14)
C7 0.0196(13) 0.0179(13) 0.0204(14) 0.0013(11) 0.0074(11) 0.0054(11)
C8 0.0215(13) 0.0159(13) 0.0240(15) 0.0030(11) 0.0082(11) 0.0031(11)
C9 0.0168(13) 0.0156(13) 0.0343(17) -0.0001(12) 0.0095(12) 0.0030(10)
C10 0.0173(13) 0.0210(14) 0.0249(15) -0.0047(12) 0.0040(11) 0.0041(11)
C11 0.0212(13) 0.0208(14) 0.0223(15) 0.0011(11) 0.0056(11) 0.0090(11)
C12 0.0186(14) 0.0218(16) 0.054(2) -0.0071(14) 0.0082(14) -0.0004(12)
C13 0.0187(14) 0.0320(17) 0.044(2) 0.0019(14) 0.0041(13) 0.0100(12)
C14 0.0210(14) 0.0221(15) 0.052(2) -0.0048(14) 0.0149(14) 0.0055(12)
C15 0.0283(16) 0.0380(19) 0.0393(19) 0.0010(15) 0.0211(14) 0.0045(14)
C16 0.0304(17) 0.0247(16) 0.059(2) 0.0129(16) 0.0230(16) 0.0042(13)
C17 0.0181(13) 0.0308(16) 0.0264(16) -0.0067(13) 0.0067(12) 0.0082(12)
C18 0.0284(16) 0.045(2) 0.0243(17) -0.0004(14) 0.0079(13) 0.0162(14)
C19 0.0275(17) 0.069(3) 0.0266(18) -0.0151(17) 0.0009(14) 0.0174(17)
C20 0.0214(16) 0.051(2) 0.041(2) -0.0237(17) 0.0041(14) 0.0024(15)
C21 0.0272(16) 0.0305(17) 0.0369(19) -0.0122(14) 0.0108(14) 0.0027(13)
C22 0.0248(16) 0.046(2) 0.041(2) -0.0047(16) 0.0104(14) 0.0083(14)
C23 0.0343(18) 0.061(3) 0.043(2) -0.0080(18) 0.0170(16) 0.0159(17)
C24 0.0354(19) 0.057(2) 0.047(2) -0.0251(19) 0.0084(16) 0.0194(17)
C25 0.0364(19) 0.041(2) 0.066(3) -0.0071(19) 0.0121(18) 0.0209(16)
C26 0.0223(15) 0.044(2) 0.044(2) -0.0135(16) 0.0030(14) 0.0137(14)
C27 0.0203(13) 0.0169(13) 0.0185(14) 0.0048(11) 0.0074(11) 0.0088(11)
C28 0.0199(13) 0.0181(14) 0.0306(16) 0.0057(12) 0.0112(12) 0.0082(11)
C29 0.0270(15) 0.0142(14) 0.049(2) 0.0033(13) 0.0148(14) 0.0028(12)
C30 0.0349(17) 0.0160(14) 0.044(2) -0.0026(13) 0.0142(14) 0.0123(12)
C31 0.0218(14) 0.0253(15) 0.0270(16) 0.0027(12) 0.0088(12) 0.0121(12)
C32 0.0193(13) 0.0163(13) 0.0183(14) 0.0026(11) 0.0061(11) 0.0051(10)
C33 0.0179(13) 0.0170(13) 0.0180(14) 0.0013(10) 0.0092(10) 0.0076(10)
C34 0.0173(13) 0.0142(13) 0.0225(15) -0.0005(11) 0.0102(11) 0.0043(10)
C35 0.0264(14) 0.0182(13) 0.0175(14) 0.0038(11) 0.0111(11) 0.0099(11)
C36 0.0232(14) 0.0219(14) 0.0166(14) -0.0015(11) 0.0026(11) 0.0103(11)
C37 0.0167(13) 0.0180(14) 0.0225(15) -0.0053(11) 0.0055(11) 0.0024(10)
C38 0.0223(13) 0.0150(13) 0.0208(14) 0.0028(11) 0.0110(11) 0.0072(11)
C39 0.0154(12) 0.0149(13) 0.0203(14) 0.0026(10) 0.0064(10) 0.0065(10)
C40 0.0231(14) 0.0178(13) 0.0185(14) 0.0020(11) 0.0067(11) 0.0074(11)
C41 0.0327(16) 0.0136(13) 0.0254(16) -0.0013(11) 0.0074(12) 0.0078(12)
C42 0.0336(16) 0.0161(14) 0.0252(16) 0.0096(12) 0.0105(12) 0.0101(12)
C43 0.0226(14) 0.0230(14) 0.0159(14) 0.0043(11) 0.0077(11) 0.0087(11)
C44 0.0176(13) 0.0146(13) 0.0221(15) -0.0010(11) 0.0067(11) 0.0066(10)
C45 0.0191(13) 0.0130(12) 0.0231(15) 0.0045(11) 0.0090(11) 0.0053(10)
C46 0.0245(14) 0.0145(13) 0.0213(15) 0.0024(11) 0.0103(11) 0.0069(11)
C47 0.0179(13) 0.0153(13) 0.0313(16) -0.0022(12) 0.0036(11) 0.0054(11)
C48 0.0212(14) 0.0227(15) 0.0393(18) 0.0012(13) 0.0136(13) 0.0113(12)
C49 0.0309(16) 0.0258(15) 0.0270(16) 0.0042(12) 0.0158(13) 0.0143(12)
C50 0.0211(13) 0.0198(14) 0.0204(14) 0.0054(11) 0.0069(11) 0.0096(11)
C51 0.033(2) 0.074(3) 0.079(3) 0.019(3) 0.009(2) 0.021(2)
C52 0.057(3) 0.053(3) 0.090(4) 0.001(2) 0.009(2) 0.022(2)
C53 0.059(3) 0.030(2) 0.134(5) 0.021(2) 0.066(3) 0.0185(18)
C54 0.147(5) 0.026(2) 0.117(4) -0.004(2) 0.112(4) 0.003(3)
O1 0.0574(14) 0.0207(11) 0.0184(11) 0.0017(8) 0.0071(10) 0.0176(10)
O2 0.0307(11) 0.0161(10) 0.0279(11) -0.0021(8) 0.0077(9) 0.0080(8)
O3 0.0685(18) 0.0300(14) 0.083(2) 0.0147(14) 0.0383(17) 0.0207(13)
F1 0.0254(9) 0.0190(8) 0.0514(12) 0.0043(8) 0.0216(8) 0.0044(7)
F2 0.0398(11) 0.0135(9) 0.0938(17) -0.0029(10) 0.0326(11) -0.0004(8)
F3 0.0489(12) 0.0176(9) 0.0813(16) -0.0091(9) 0.0287(11) 0.0124(8)
F4 0.0297(9) 0.0289(9) 0.0435(11) -0.0002(8) 0.0183(8) 0.0147(7)
F5 0.0191(8) 0.0182(8) 0.0293(9) 0.0025(7) 0.0122(7) 0.0042(6)
F6 0.0190(8) 0.0202(8) 0.0296(9) 0.0084(7) 0.0102(7) 0.0037(6)
F7 0.0330(9) 0.0269(9) 0.0217(9) 0.0098(7) 0.0106(7) 0.0128(7)
F8 0.0318(9) 0.0355(10) 0.0233(9) 0.0043(8) -0.0041(7) 0.0065(8)
F9 0.0198(8) 0.0241(9) 0.0306(10) -0.0011(7) 0.0037(7) -0.0011(7)
F10 0.0216(8) 0.0217(8) 0.0253(9) 0.0084(7) 0.0093(7) 0.0025(6)
F11 0.0410(10) 0.0193(8) 0.0169(8) -0.0008(6) 0.0087(7) 0.0115(7)
F12 0.0659(13) 0.0141(8) 0.0308(10) -0.0001(7) 0.0118(9) 0.0132(8)
F13 0.0642(13) 0.0195(9) 0.0313(10) 0.0127(8) 0.0164(9) 0.0154(8)
F14 0.0423(10) 0.0273(9) 0.0178(9) 0.0067(7) 0.0105(7) 0.0147(8)
F15 0.0314(9) 0.0154(8) 0.0188(8) -0.0016(6) 0.0074(7) 0.0083(7)
F16 0.0230(8) 0.0271(9) 0.0209(9) -0.0016(7) 0.0058(6) 0.0093(7)
F17 0.0195(8) 0.0300(9) 0.0396(11) -0.0071(8) 0.0004(7) 0.0104(7)
F18 0.0239(9) 0.0541(12) 0.0531(13) -0.0060(10) 0.0178(9) 0.0180(9)
F19 0.0378(10) 0.0549(12) 0.0308(10) -0.0001(9) 0.0179(8) 0.0251(9)
F20 0.0261(8) 0.0337(9) 0.0184(8) 0.0009(7) 0.0060(7) 0.0146(7)
Fe1 0.01747(19) 0.01233(19) 0.0243(2) -0.00047(15) 0.00700(16) 0.00293(15)
Fe2 0.0227(2) 0.0377(3) 0.0292(3) -0.0151(2) 0.00465(18) 0.00901(19)
S1 0.0253(3) 0.0196(3) 0.0190(4) 0.0007(3) 0.0056(3) 0.0078(3)
B1 0.0161(14) 0.0163(14) 0.0184(16) 0.0041(12) 0.0068(12) 0.0051(11)

loop_
_atom_type_symbol
_atom_type_description
_atom_type_scat_dispersion_real
_atom_type_scat_dispersion_imag
_atom_type_scat_source
H H 0.0000 0.0000 'International Tables Vol C Tables 4.2.6.8 and 6.1.1.4'
C C 0.0033 0.0016 'International Tables Vol C Tables 4.2.6.8 and 6.1.1.4'
O O 0.0106 0.0060 'International Tables Vol C Tables 4.2.6.8 and 6.1.1.4'
F F 0.0171 0.0103 'International Tables Vol C Tables 4.2.6.8 and 6.1.1.4'
Fe Fe 0.3463 0.8444 'International Tables Vol C Tables 4.2.6.8 and 6.1.1.4'
S S 0.1246 0.1234 'International Tables Vol C Tables 4.2.6.8 and 6.1.1.4'
B B 0.0013 0.0007 'International Tables Vol C Tables 4.2.6.8 and 6.1.1.4'

loop_
_geom_angle_atom_site_label_1
_geom_angle_atom_site_label_2
_geom_angle_atom_site_label_3
_geom_angle
C2 C1 C7 128.5(3)
C2 C1 S1 110.1(2)
C7 C1 S1 121.5(2)
O1 C2 C1 123.0(2)
O1 C2 C3 123.5(2)
C1 C2 C3 113.5(2)
O2 C3 C4 123.1(2)
O2 C3 C2 123.2(3)
C4 C3 C2 113.7(2)
C3 C4 C17 129.9(3)
C3 C4 S1 109.9(2)
C17 C4 S1 120.2(2)
O1 C5 C6 109.7(3)
O1 C5 H5A 109.7
C6 C5 H5A 109.7
O1 C5 H5B 109.7
C6 C5 H5B 109.7
H5A C5 H5B 108.2
O2 C6 C5 110.4(3)
O2 C6 H6A 109.6
C5 C6 H6A 109.6
O2 C6 H6B 109.6
C5 C6 H6B 109.6
H6A C6 H6B 108.1
C8 C7 C1 126.6(3)
C8 C7 C11 106.9(2)
C1 C7 C11 126.4(2)
C8 C7 Fe1 68.60(15)
C1 C7 Fe1 124.70(19)
C11 C7 Fe1 68.43(15)
C9 C8 C7 108.3(2)
C9 C8 Fe1 69.63(16)
C7 C8 Fe1 70.78(15)
C9 C8 H8 125.8
C7 C8 H8 125.8
Fe1 C8 H8 125.3
C8 C9 C10 108.2(2)
C8 C9 Fe1 69.99(15)
C10 C9 Fe1 69.85(15)
C8 C9 H9 125.9
C10 C9 H9 125.9
Fe1 C9 H9 125.9
C11 C10 C9 108.6(2)
C11 C10 Fe1 69.85(15)
C9 C10 Fe1 69.69(15)
C11 C10 H10 125.7
C9 C10 H10 125.7
Fe1 C10 H10 126.4
C10 C11 C7 107.9(2)
C10 C11 Fe1 69.78(16)
C7 C11 Fe1 70.73(15)
C10 C11 H11 126.1
C7 C11 H11 126.1
Fe1 C11 H11 125.0
C16 C12 C13 108.1(3)
C16 C12 Fe1 69.40(17)
C13 C12 Fe1 69.91(16)
C16 C12 H12 125.9
C13 C12 H12 125.9
Fe1 C12 H12 126.3
C14 C13 C12 107.4(3)
C14 C13 Fe1 69.45(17)
C12 C13 Fe1 69.88(17)
C14 C13 H13 126.3
C12 C13 H13 126.3
Fe1 C13 H13 125.9
C15 C14 C13 108.6(3)
C15 C14 Fe1 69.75(18)
C13 C14 Fe1 70.33(17)
C15 C14 H14 125.7
C13 C14 H14 125.7
Fe1 C14 H14 125.8
C14 C15 C16 107.4(3)
C14 C15 Fe1 69.99(18)
C16 C15 Fe1 69.70(18)
C14 C15 H15 126.3
C16 C15 H15 126.3
Fe1 C15 H15 125.6
C12 C16 C15 108.5(3)
C12 C16 Fe1 70.65(18)
C15 C16 Fe1 69.86(17)
C12 C16 H16 125.7
C15 C16 H16 125.7
Fe1 C16 H16 125.3
C4 C17 C21 127.2(3)
C4 C17 C18 125.5(3)
C21 C17 C18 107.0(3)
C4 C17 Fe2 124.44(19)
C21 C17 Fe2 67.89(17)
C18 C17 Fe2 67.98(17)
C19 C18 C17 108.3(3)
C19 C18 Fe2 69.1(2)
C17 C18 Fe2 71.64(18)
C19 C18 H18 125.9
C17 C18 H18 125.9
Fe2 C18 H18 125.0
C20 C19 C18 108.0(3)
C20 C19 Fe2 69.8(2)
C18 C19 Fe2 70.53(18)
C20 C19 H19 126.0
C18 C19 H19 126.0
Fe2 C19 H19 125.2
C19 C20 C21 109.2(3)
C19 C20 Fe2 69.80(19)
C21 C20 Fe2 70.29(18)
C19 C20 H20 125.4
C21 C20 H20 125.4
Fe2 C20 H20 126.1
C20 C21 C17 107.4(3)
C20 C21 Fe2 69.16(19)
C17 C21 Fe2 71.79(17)
C20 C21 H21 126.3
C17 C21 H21 126.3
Fe2 C21 H21 124.4
C26 C22 C23 108.5(3)
C26 C22 Fe2 70.78(19)
C23 C22 Fe2 70.12(19)
C26 C22 H22 125.7
C23 C22 H22 125.7
Fe2 C22 H22 125.0
C24 C23 C22 107.1(4)
C24 C23 Fe2 70.1(2)
C22 C23 Fe2 69.8(2)
C24 C23 H23 126.4
C22 C23 H23 126.4
Fe2 C23 H23 125.3
C23 C24 C25 109.3(3)
C23 C24 Fe2 70.3(2)
C25 C24 Fe2 70.28(19)
C23 C24 H24 125.4
C25 C24 H24 125.4
Fe2 C24 H24 125.6
C26 C25 C24 107.1(4)
C26 C25 Fe2 70.4(2)
C24 C25 Fe2 69.5(2)
C26 C25 H25 126.5
C24 C25 H25 126.5
Fe2 C25 H25 125.2
C25 C26 C22 108.0(3)
C25 C26 Fe2 69.87(19)
C22 C26 Fe2 69.32(19)
C25 C26 H26 126.0
C22 C26 H26 126.0
Fe2 C26 H26 126.4
C28 C27 C32 112.9(2)
C28 C27 B1 127.6(2)
C32 C27 B1 119.1(2)
F1 C28 C29 114.6(2)
F1 C28 C27 120.9(2)
C29 C28 C27 124.5(3)
F2 C29 C30 119.9(3)
F2 C29 C28 120.3(3)
C30 C29 C28 119.8(3)
F3 C30 C29 120.8(3)
F3 C30 C31 120.7(3)
C29 C30 C31 118.5(3)
F4 C31 C32 121.0(2)
F4 C31 C30 119.3(3)
C32 C31 C30 119.7(3)
F5 C32 C31 116.2(2)
F5 C32 C27 119.2(2)
C31 C32 C27 124.6(2)
C38 C33 C34 113.3(2)
C38 C33 B1 127.4(2)
C34 C33 B1 119.0(2)
F6 C34 C35 115.6(2)
F6 C34 C33 119.5(2)
C35 C34 C33 124.9(2)
F7 C35 C34 121.2(2)
F7 C35 C36 119.6(2)
C34 C35 C36 119.2(2)
F8 C36 C37 121.0(2)
F8 C36 C35 120.4(2)
C37 C36 C35 118.6(2)
F9 C37 C36 119.7(2)
F9 C37 C38 120.3(2)
C36 C37 C38 120.0(2)
F10 C38 C33 121.3(2)
F10 C38 C37 114.7(2)
C33 C38 C37 124.0(2)
C44 C39 C40 113.5(2)
C44 C39 B1 127.5(2)
C40 C39 B1 118.6(2)
F11 C40 C41 116.1(2)
F11 C40 C39 119.7(2)
C41 C40 C39 124.2(3)
F12 C41 C42 119.5(2)
F12 C41 C40 120.9(3)
C42 C41 C40 119.6(3)
F13 C42 C41 119.9(3)
F13 C42 C43 120.9(3)
C41 C42 C43 119.2(2)
F14 C43 C42 120.1(2)
F14 C43 C44 120.6(2)
C42 C43 C44 119.3(2)
F15 C44 C39 120.9(2)
F15 C44 C43 114.9(2)
C39 C44 C43 124.2(2)
C46 C45 C50 113.4(2)
C46 C45 B1 119.3(2)
C50 C45 B1 127.1(2)
F16 C46 C47 116.2(2)
F16 C46 C45 119.3(2)
C47 C46 C45 124.5(3)
F17 C47 C48 119.9(2)
F17 C47 C46 120.9(3)
C48 C47 C46 119.2(3)
F18 C48 C49 120.8(3)
F18 C48 C47 119.8(3)
C49 C48 C47 119.3(3)
F19 C49 C48 120.0(3)
F19 C49 C50 120.3(3)
C48 C49 C50 119.7(3)
F20 C50 C49 115.0(2)
F20 C50 C45 121.3(2)
C49 C50 C45 123.7(3)
O3 C51 C52 108.3(4)
O3 C51 H51A 110.0
C52 C51 H51A 110.0
O3 C51 H51B 110.0
C52 C51 H51B 110.0
H51A C51 H51B 108.4
C51 C52 H52A 109.5
C51 C52 H52B 109.5
H52A C52 H52B 109.5
C51 C52 H52C 109.5
H52A C52 H52C 109.5
H52B C52 H52C 109.5
O3 C53 C54 107.0(4)
O3 C53 H53A 110.3
C54 C53 H53A 110.3
O3 C53 H53B 110.3
C54 C53 H53B 110.3
H53A C53 H53B 108.6
C53 C54 H54A 109.5
C53 C54 H54B 109.5
H54A C54 H54B 109.5
C53 C54 H54C 109.5
H54A C54 H54C 109.5
H54B C54 H54C 109.5
C2 O1 C5 110.6(2)
C3 O2 C6 111.1(2)
C51 O3 C53 112.7(4)
C9 Fe1 C10 40.46(11)
C9 Fe1 C11 68.28(11)
C10 Fe1 C11 40.37(11)
C9 Fe1 C16 162.14(13)
C10 Fe1 C16 126.54(13)
C11 Fe1 C16 109.69(13)
C9 Fe1 C8 40.38(11)
C10 Fe1 C8 68.02(11)
C11 Fe1 C8 68.57(11)
C16 Fe1 C8 156.93(13)
C9 Fe1 C15 123.61(12)
C10 Fe1 C15 105.41(13)
C11 Fe1 C15 118.39(13)
C16 Fe1 C15 40.44(13)
C8 Fe1 C15 161.52(12)
C9 Fe1 C14 105.16(12)
C10 Fe1 C14 116.34(12)
C11 Fe1 C14 151.02(12)
C16 Fe1 C14 67.54(13)
C8 Fe1 C14 125.62(12)
C15 Fe1 C14 40.26(13)
C9 Fe1 C12 154.20(13)
C10 Fe1 C12 165.29(13)
C11 Fe1 C12 130.20(12)
C16 Fe1 C12 39.95(14)
C8 Fe1 C12 122.59(13)
C15 Fe1 C12 67.63(14)
C14 Fe1 C12 67.40(12)
C9 Fe1 C13 118.17(12)
C10 Fe1 C13 150.96(12)
C11 Fe1 C13 167.83(12)
C16 Fe1 C13 67.56(14)
C8 Fe1 C13 109.00(13)
C15 Fe1 C13 67.84(14)
C14 Fe1 C13 40.22(13)
C12 Fe1 C13 40.21(12)
C9 Fe1 C7 68.05(11)
C10 Fe1 C7 67.98(11)
C11 Fe1 C7 40.84(11)
C16 Fe1 C7 122.86(12)
C8 Fe1 C7 40.62(10)
C15 Fe1 C7 154.80(13)
C14 Fe1 C7 164.82(12)
C12 Fe1 C7 112.43(12)
C13 Fe1 C7 129.71(12)
C19 Fe2 C20 40.36(16)
C19 Fe2 C21 68.46(15)
C20 Fe2 C21 40.55(14)
C19 Fe2 C18 40.35(13)
C20 Fe2 C18 67.68(14)
C21 Fe2 C18 68.34(14)
C19 Fe2 C22 128.60(16)
C20 Fe2 C22 164.54(15)
C21 Fe2 C22 154.58(13)
C18 Fe2 C22 110.97(15)
C19 Fe2 C24 112.86(14)
C20 Fe2 C24 105.50(14)
C21 Fe2 C24 128.81(15)
C18 Fe2 C24 146.40(15)
C22 Fe2 C24 66.60(15)
C19 Fe2 C23 104.58(15)
C20 Fe2 C23 125.44(14)
C21 Fe2 C23 164.50(14)
C18 Fe2 C23 115.96(15)
C22 Fe2 C23 40.13(14)
C24 Fe2 C23 39.60(16)
C19 Fe2 C25 146.49(15)
C20 Fe2 C25 116.20(16)
C21 Fe2 C25 110.17(16)
C18 Fe2 C25 172.71(14)
C22 Fe2 C25 67.08(15)
C24 Fe2 C25 40.17(16)
C23 Fe2 C25 67.48(17)
C19 Fe2 C26 168.37(16)
C20 Fe2 C26 151.13(16)
C21 Fe2 C26 121.51(15)
C18 Fe2 C26 134.39(13)
C22 Fe2 C26 39.89(14)
C24 Fe2 C26 66.67(14)
C23 Fe2 C26 67.26(15)
C25 Fe2 C26 39.72(14)
C19 Fe2 C17 67.73(12)
C20 Fe2 C17 67.36(12)
C21 Fe2 C17 40.32(12)
C18 Fe2 C17 40.37(12)
C22 Fe2 C17 122.38(13)
C24 Fe2 C17 168.90(15)
C23 Fe2 C17 151.47(15)
C25 Fe2 C17 134.04(15)
C26 Fe2 C17 115.16(12)
C1 S1 C4 92.85(13)
C33 B1 C45 113.1(2)
C33 B1 C39 113.5(2)
C45 B1 C39 102.2(2)
C33 B1 C27 101.5(2)
C45 B1 C27 113.0(2)
C39 B1 C27 114.1(2)

loop_
_geom_bond_atom_site_label_1
_geom_bond_atom_site_label_2
_geom_bond_distance
C1 C2 1.383(4)
C1 C7 1.434(4)
C1 S1 1.729(3)
C2 O1 1.354(3)
C2 C3 1.403(4)
C3 O2 1.359(3)
C3 C4 1.380(4)
C4 C17 1.432(4)
C4 S1 1.734(3)
C5 O1 1.448(4)
C5 C6 1.503(5)
C5 H5A 0.9700
C5 H5B 0.9700
C6 O2 1.444(4)
C6 H6A 0.9700
C6 H6B 0.9700
C7 C8 1.431(4)
C7 C11 1.438(4)
C7 Fe1 2.076(3)
C8 C9 1.411(4)
C8 Fe1 2.047(3)
C8 H8 0.9300
C9 C10 1.413(4)
C9 Fe1 2.042(3)
C9 H9 0.9300
C10 C11 1.411(4)
C10 Fe1 2.045(3)
C10 H10 0.9300
C11 Fe1 2.045(3)
C11 H11 0.9300
C12 C16 1.404(5)
C12 C13 1.419(4)
C12 Fe1 2.063(3)
C12 H12 0.9300
C13 C14 1.415(5)
C13 Fe1 2.064(3)
C13 H13 0.9300
C14 C15 1.411(5)
C14 Fe1 2.052(3)
C14 H14 0.9300
C15 C16 1.416(5)
C15 Fe1 2.049(3)
C15 H15 0.9300
C16 Fe1 2.047(3)
C16 H16 0.9300
C17 C21 1.432(4)
C17 C18 1.435(4)
C17 Fe2 2.102(3)
C18 C19 1.410(5)
C18 Fe2 2.054(3)
C18 H18 0.9300
C19 C20 1.404(6)
C19 Fe2 2.035(3)
C19 H19 0.9300
C20 C21 1.416(5)
C20 Fe2 2.036(3)
C20 H20 0.9300
C21 Fe2 2.051(3)
C21 H21 0.9300
C22 C26 1.412(5)
C22 C23 1.415(5)
C22 Fe2 2.060(3)
C22 H22 0.9300
C23 C24 1.398(6)
C23 Fe2 2.065(4)
C23 H23 0.9300
C24 C25 1.420(6)
C24 Fe2 2.063(3)
C24 H24 0.9300
C25 C26 1.410(5)
C25 Fe2 2.073(4)
C25 H25 0.9300
C26 Fe2 2.080(3)
C26 H26 0.9300
C27 C28 1.384(4)
C27 C32 1.395(4)
C27 B1 1.655(4)
C28 F1 1.354(3)
C28 C29 1.379(4)
C29 F2 1.344(3)
C29 C30 1.373(4)
C30 F3 1.341(3)
C30 C31 1.374(4)
C31 F4 1.348(3)
C31 C32 1.371(4)
C32 F5 1.347(3)
C33 C38 1.379(4)
C33 C34 1.387(4)
C33 B1 1.651(4)
C34 F6 1.357(3)
C34 C35 1.373(4)
C35 F7 1.342(3)
C35 C36 1.378(4)
C36 F8 1.337(3)
C36 C37 1.371(4)
C37 F9 1.348(3)
C37 C38 1.381(4)
C38 F10 1.352(3)
C39 C44 1.381(4)
C39 C40 1.393(4)
C39 B1 1.652(4)
C40 F11 1.353(3)
C40 C41 1.372(4)
C41 F12 1.344(3)
C41 C42 1.371(4)
C42 F13 1.341(3)
C42 C43 1.373(4)
C43 F14 1.343(3)
C43 C44 1.384(4)
C44 F15 1.351(3)
C45 C46 1.389(4)
C45 C50 1.390(4)
C45 B1 1.652(4)
C46 F16 1.354(3)
C46 C47 1.377(4)
C47 F17 1.344(3)
C47 C48 1.372(4)
C48 F18 1.346(3)
C48 C49 1.366(4)
C49 F19 1.347(3)
C49 C50 1.385(4)
C50 F20 1.343(3)
C51 O3 1.391(5)
C51 C52 1.523(6)
C51 H51A 0.9700
C51 H51B 0.9700
C52 H52A 0.9600
C52 H52B 0.9600
C52 H52C 0.9600
C53 O3 1.439(4)
C53 C54 1.526(7)
C53 H53A 0.9700
C53 H53B 0.9700
C54 H54A 0.9600
C54 H54B 0.9600
C54 H54C 0.9600

loop_
_geom_torsion_atom_site_label_1
_geom_torsion_atom_site_label_2
_geom_torsion_atom_site_label_3
_geom_torsion_atom_site_label_4
_geom_torsion
C7 C1 C2 O1 1.6(5)
S1 C1 C2 O1 -177.8(2)
C7 C1 C2 C3 -178.7(3)
S1 C1 C2 C3 1.9(3)
O1 C2 C3 O2 -0.1(4)
C1 C2 C3 O2 -179.8(2)
O1 C2 C3 C4 178.4(2)
C1 C2 C3 C4 -1.3(4)
O2 C3 C4 C17 -3.3(5)
C2 C3 C4 C17 178.2(3)
O2 C3 C4 S1 178.5(2)
C2 C3 C4 S1 0.0(3)
O1 C5 C6 O2 -65.5(4)
C2 C1 C7 C8 178.7(3)
S1 C1 C7 C8 -2.0(4)
C2 C1 C7 C11 3.5(5)
S1 C1 C7 C11 -177.2(2)
C2 C1 C7 Fe1 90.9(3)
S1 C1 C7 Fe1 -89.8(3)
C1 C7 C8 C9 -177.8(3)
C11 C7 C8 C9 -1.9(3)
Fe1 C7 C8 C9 -59.75(18)
C1 C7 C8 Fe1 -118.1(3)
C11 C7 C8 Fe1 57.88(18)
C7 C8 C9 C10 0.9(3)
Fe1 C8 C9 C10 -59.61(18)
C7 C8 C9 Fe1 60.47(18)
C8 C9 C10 C11 0.5(3)
Fe1 C9 C10 C11 -59.18(19)
C8 C9 C10 Fe1 59.69(18)
C9 C10 C11 C7 -1.7(3)
Fe1 C10 C11 C7 -60.76(18)
C9 C10 C11 Fe1 59.08(19)
C8 C7 C11 C10 2.2(3)
C1 C7 C11 C10 178.1(3)
Fe1 C7 C11 C10 60.16(18)
C8 C7 C11 Fe1 -57.98(18)
C1 C7 C11 Fe1 118.0(3)
C16 C12 C13 C14 0.5(3)
Fe1 C12 C13 C14 59.6(2)
C16 C12 C13 Fe1 -59.1(2)
C12 C13 C14 C15 -0.4(3)
Fe1 C13 C14 C15 59.5(2)
C12 C13 C14 Fe1 -59.8(2)
C13 C14 C15 C16 0.1(3)
Fe1 C14 C15 C16 59.9(2)
C13 C14 C15 Fe1 -59.8(2)
C13 C12 C16 C15 -0.5(3)
Fe1 C12 C16 C15 -59.8(2)
C13 C12 C16 Fe1 59.4(2)
C14 C15 C16 C12 0.2(3)
Fe1 C15 C16 C12 60.3(2)
C14 C15 C16 Fe1 -60.1(2)
C3 C4 C17 C21 -9.6(5)
S1 C4 C17 C21 168.3(2)
C3 C4 C17 C18 163.4(3)
S1 C4 C17 C18 -18.6(4)
C3 C4 C17 Fe2 77.4(4)
S1 C4 C17 Fe2 -104.7(2)
C4 C17 C18 C19 -177.1(3)
C21 C17 C18 C19 -2.9(3)
Fe2 C17 C18 C19 -59.6(2)
C4 C17 C18 Fe2 -117.4(3)
C21 C17 C18 Fe2 56.7(2)
C17 C18 C19 C20 1.2(4)
Fe2 C18 C19 C20 -60.0(2)
C17 C18 C19 Fe2 61.2(2)
C18 C19 C20 C21 1.0(4)
Fe2 C19 C20 C21 -59.5(2)
C18 C19 C20 Fe2 60.5(2)
C19 C20 C21 C17 -2.8(4)
Fe2 C20 C21 C17 -62.0(2)
C19 C20 C21 Fe2 59.2(2)
C4 C17 C21 C20 177.5(3)
C18 C17 C21 C20 3.5(3)
Fe2 C17 C21 C20 60.3(2)
C4 C17 C21 Fe2 117.3(3)
C18 C17 C21 Fe2 -56.8(2)
C26 C22 C23 C24 -0.2(4)
Fe2 C22 C23 C24 60.5(2)
C26 C22 C23 Fe2 -60.6(2)
C22 C23 C24 C25 -0.5(4)
Fe2 C23 C24 C25 59.7(2)
C22 C23 C24 Fe2 -60.2(2)
C23 C24 C25 C26 1.0(4)
Fe2 C24 C25 C26 60.7(2)
C23 C24 C25 Fe2 -59.7(2)
C24 C25 C26 C22 -1.1(4)
Fe2 C25 C26 C22 59.0(2)
C24 C25 C26 Fe2 -60.2(2)
C23 C22 C26 C25 0.8(4)
Fe2 C22 C26 C25 -59.4(2)
C23 C22 C26 Fe2 60.2(2)
C32 C27 C28 F1 177.4(2)
B1 C27 C28 F1 4.9(4)
C32 C27 C28 C29 -1.7(4)
B1 C27 C28 C29 -174.2(3)
F1 C28 C29 F2 2.4(4)
C27 C28 C29 F2 -178.4(3)
F1 C28 C29 C30 -178.7(3)
C27 C28 C29 C30 0.4(5)
F2 C29 C30 F3 -0.7(5)
C28 C29 C30 F3 -179.6(3)
F2 C29 C30 C31 -179.9(3)
C28 C29 C30 C31 1.3(5)
F3 C30 C31 F4 0.3(5)
C29 C30 C31 F4 179.5(3)
F3 C30 C31 C32 179.3(3)
C29 C30 C31 C32 -1.5(5)
F4 C31 C32 F5 -0.7(4)
C30 C31 C32 F5 -179.7(3)
F4 C31 C32 C27 179.1(2)
C30 C31 C32 C27 0.1(5)
C28 C27 C32 F5 -178.8(2)
B1 C27 C32 F5 -5.7(4)
C28 C27 C32 C31 1.5(4)
B1 C27 C32 C31 174.6(3)
C38 C33 C34 F6 -179.1(2)
B1 C33 C34 F6 -4.3(4)
C38 C33 C34 C35 1.5(4)
B1 C33 C34 C35 176.3(2)
F6 C34 C35 F7 -0.9(4)
C33 C34 C35 F7 178.6(2)
F6 C34 C35 C36 -179.5(2)
C33 C34 C35 C36 -0.1(4)
F7 C35 C36 F8 2.0(4)
C34 C35 C36 F8 -179.3(2)
F7 C35 C36 C37 -178.8(2)
C34 C35 C36 C37 -0.1(4)
F8 C36 C37 F9 -0.5(4)
C35 C36 C37 F9 -179.7(2)
F8 C36 C37 C38 178.0(2)
C35 C36 C37 C38 -1.2(4)
C34 C33 C38 F10 176.7(2)
B1 C33 C38 F10 2.4(4)
C34 C33 C38 C37 -2.9(4)
B1 C33 C38 C37 -177.2(3)
F9 C37 C38 F10 1.8(4)
C36 C37 C38 F10 -176.7(2)
F9 C37 C38 C33 -178.6(2)
C36 C37 C38 C33 2.9(4)
C44 C39 C40 F11 178.4(2)
B1 C39 C40 F11 4.3(4)
C44 C39 C40 C41 -1.9(4)
B1 C39 C40 C41 -176.0(3)
F11 C40 C41 F12 0.3(4)
C39 C40 C41 F12 -179.4(3)
F11 C40 C41 C42 -179.1(3)
C39 C40 C41 C42 1.2(4)
F12 C41 C42 F13 -0.1(4)
C40 C41 C42 F13 179.3(3)
F12 C41 C42 C43 -179.1(3)
C40 C41 C42 C43 0.3(4)
F13 C42 C43 F14 -1.1(4)
C41 C42 C43 F14 177.9(3)
F13 C42 C43 C44 -179.9(2)
C41 C42 C43 C44 -0.9(4)
C40 C39 C44 F15 -177.6(2)
B1 C39 C44 F15 -4.1(4)
C40 C39 C44 C43 1.2(4)
B1 C39 C44 C43 174.7(2)
F14 C43 C44 F15 0.2(4)
C42 C43 C44 F15 179.0(2)
F14 C43 C44 C39 -178.7(2)
C42 C43 C44 C39 0.1(4)
C50 C45 C46 F16 178.0(2)
B1 C45 C46 F16 2.6(4)
C50 C45 C46 C47 -2.6(4)
B1 C45 C46 C47 -178.0(2)
F16 C46 C47 F17 -0.8(4)
C45 C46 C47 F17 179.7(2)
F16 C46 C47 C48 179.4(2)
C45 C46 C47 C48 0.0(4)
F17 C47 C48 F18 2.0(4)
C46 C47 C48 F18 -178.2(3)
F17 C47 C48 C49 -178.2(3)
C46 C47 C48 C49 1.6(4)
F18 C48 C49 F19 -1.3(4)
C47 C48 C49 F19 178.9(3)
F18 C48 C49 C50 179.5(3)
C47 C48 C49 C50 -0.3(4)
F19 C49 C50 F20 -2.6(4)
C48 C49 C50 F20 176.5(3)
F19 C49 C50 C45 178.1(3)
C48 C49 C50 C45 -2.7(4)
C46 C45 C50 F20 -175.3(2)
B1 C45 C50 F20 -0.3(4)
C46 C45 C50 C49 4.0(4)
B1 C45 C50 C49 178.9(3)
C1 C2 O1 C5 161.8(3)
C3 C2 O1 C5 -17.8(4)
C6 C5 O1 C2 48.6(4)
C4 C3 O2 C6 166.8(3)
C2 C3 O2 C6 -14.8(4)
C5 C6 O2 C3 46.0(3)
C52 C51 O3 C53 -176.1(3)
C54 C53 O3 C51 -179.1(4)
C8 C9 Fe1 C10 -119.2(2)
C8 C9 Fe1 C11 -82.03(17)
C10 C9 Fe1 C11 37.19(16)
C8 C9 Fe1 C16 -168.9(4)
C10 C9 Fe1 C16 -49.7(5)
C10 C9 Fe1 C8 119.2(2)
C8 C9 Fe1 C15 167.50(18)
C10 C9 Fe1 C15 -73.3(2)
C8 C9 Fe1 C14 127.78(18)
C10 C9 Fe1 C14 -113.00(18)
C8 C9 Fe1 C12 58.5(3)
C10 C9 Fe1 C12 177.7(3)
C8 C9 Fe1 C13 86.57(19)
C10 C9 Fe1 C13 -154.21(17)
C8 C9 Fe1 C7 -37.87(16)
C10 C9 Fe1 C7 81.35(17)
C11 C10 Fe1 C9 119.9(2)
C9 C10 Fe1 C11 -119.9(2)
C11 C10 Fe1 C16 -77.0(2)
C9 C10 Fe1 C16 163.07(18)
C11 C10 Fe1 C8 82.33(18)
C9 C10 Fe1 C8 -37.57(16)
C11 C10 Fe1 C15 -115.93(18)
C9 C10 Fe1 C15 124.18(18)
C11 C10 Fe1 C14 -157.61(18)
C9 C10 Fe1 C14 82.49(19)
C11 C10 Fe1 C12 -56.2(5)
C9 C10 Fe1 C12 -176.1(4)
C11 C10 Fe1 C13 172.1(2)
C9 C10 Fe1 C13 52.2(3)
C11 C10 Fe1 C7 38.36(16)
C9 C10 Fe1 C7 -81.54(17)
C10 C11 Fe1 C9 -37.27(17)
C7 C11 Fe1 C9 81.12(17)
C7 C11 Fe1 C10 118.4(2)
C10 C11 Fe1 C16 123.74(19)
C7 C11 Fe1 C16 -117.86(18)
C10 C11 Fe1 C8 -80.84(18)
C7 C11 Fe1 C8 37.55(15)
C10 C11 Fe1 C15 80.2(2)
C7 C11 Fe1 C15 -161.36(16)
C10 C11 Fe1 C14 44.8(3)
C7 C11 Fe1 C14 163.2(2)
C10 C11 Fe1 C12 163.95(19)
C7 C11 Fe1 C12 -77.7(2)
C10 C11 Fe1 C13 -161.6(6)
C7 C11 Fe1 C13 -43.2(7)
C10 C11 Fe1 C7 -118.4(2)
C12 C16 Fe1 C9 -150.0(4)
C15 C16 Fe1 C9 -30.9(5)
C12 C16 Fe1 C10 171.93(18)
C15 C16 Fe1 C10 -68.9(2)
C12 C16 Fe1 C11 129.83(19)
C15 C16 Fe1 C11 -111.0(2)
C12 C16 Fe1 C8 48.5(4)
C15 C16 Fe1 C8 167.6(3)
C12 C16 Fe1 C15 -119.2(3)
C12 C16 Fe1 C14 -81.1(2)
C15 C16 Fe1 C14 38.0(2)
C15 C16 Fe1 C12 119.2(3)
C12 C16 Fe1 C13 -37.46(19)
C15 C16 Fe1 C13 81.7(2)
C12 C16 Fe1 C7 86.3(2)
C15 C16 Fe1 C7 -154.51(19)
C7 C8 Fe1 C9 -119.0(2)
C9 C8 Fe1 C10 37.65(16)
C7 C8 Fe1 C10 -81.35(17)
C9 C8 Fe1 C11 81.25(17)
C7 C8 Fe1 C11 -37.75(16)
C9 C8 Fe1 C16 171.4(3)
C7 C8 Fe1 C16 52.4(4)
C9 C8 Fe1 C15 -34.7(5)
C7 C8 Fe1 C15 -153.7(4)
C9 C8 Fe1 C14 -69.8(2)
C7 C8 Fe1 C14 171.23(16)
C9 C8 Fe1 C12 -153.86(17)
C7 C8 Fe1 C12 87.15(19)
C9 C8 Fe1 C13 -111.47(18)
C7 C8 Fe1 C13 129.54(17)
C9 C8 Fe1 C7 119.0(2)
C14 C15 Fe1 C9 -72.6(2)
C16 C15 Fe1 C9 169.10(19)
C14 C15 Fe1 C10 -112.75(19)
C16 C15 Fe1 C10 129.0(2)
C14 C15 Fe1 C11 -154.22(17)
C16 C15 Fe1 C11 87.5(2)
C14 C15 Fe1 C16 118.3(3)
C14 C15 Fe1 C8 -46.3(5)
C16 C15 Fe1 C8 -164.6(4)
C16 C15 Fe1 C14 -118.3(3)
C14 C15 Fe1 C12 81.0(2)
C16 C15 Fe1 C12 -37.3(2)
C14 C15 Fe1 C13 37.36(18)
C16 C15 Fe1 C13 -80.9(2)
C14 C15 Fe1 C7 176.4(2)
C16 C15 Fe1 C7 58.1(4)
C15 C14 Fe1 C9 124.58(19)
C13 C14 Fe1 C9 -115.92(19)
C15 C14 Fe1 C10 82.8(2)
C13 C14 Fe1 C10 -157.72(18)
C15 C14 Fe1 C11 52.2(3)
C13 C14 Fe1 C11 171.7(2)
C15 C14 Fe1 C16 -38.18(19)
C13 C14 Fe1 C16 81.3(2)
C15 C14 Fe1 C8 163.62(18)
C13 C14 Fe1 C8 -76.9(2)
C13 C14 Fe1 C15 119.5(3)
C15 C14 Fe1 C12 -81.6(2)
C13 C14 Fe1 C12 37.9(2)
C15 C14 Fe1 C13 -119.5(3)
C15 C14 Fe1 C7 -174.1(4)
C13 C14 Fe1 C7 -54.6(5)
C16 C12 Fe1 C9 159.4(3)
C13 C12 Fe1 C9 39.9(4)
C16 C12 Fe1 C10 -26.4(6)
C13 C12 Fe1 C10 -145.8(4)
C16 C12 Fe1 C11 -71.2(2)
C13 C12 Fe1 C11 169.35(19)
C13 C12 Fe1 C16 -119.4(3)
C16 C12 Fe1 C8 -159.63(18)
C13 C12 Fe1 C8 80.9(2)
C16 C12 Fe1 C15 37.8(2)
C13 C12 Fe1 C15 -81.7(2)
C16 C12 Fe1 C14 81.5(2)
C13 C12 Fe1 C14 -37.9(2)
C16 C12 Fe1 C13 119.4(3)
C16 C12 Fe1 C7 -114.9(2)
C13 C12 Fe1 C7 125.6(2)
C14 C13 Fe1 C9 80.0(2)
C12 C13 Fe1 C9 -161.52(19)
C14 C13 Fe1 C10 44.4(3)
C12 C13 Fe1 C10 162.9(2)
C14 C13 Fe1 C11 -160.5(5)
C12 C13 Fe1 C11 -42.1(7)
C14 C13 Fe1 C16 -81.3(2)
C12 C13 Fe1 C16 37.2(2)
C14 C13 Fe1 C8 123.14(19)
C12 C13 Fe1 C8 -118.4(2)
C14 C13 Fe1 C15 -37.40(19)
C12 C13 Fe1 C15 81.1(2)
C12 C13 Fe1 C14 118.5(3)
C14 C13 Fe1 C12 -118.5(3)
C14 C13 Fe1 C7 163.88(18)
C12 C13 Fe1 C7 -77.6(2)
C8 C7 Fe1 C9 37.66(16)
C1 C7 Fe1 C9 158.1(3)
C11 C7 Fe1 C9 -81.72(17)
C8 C7 Fe1 C10 81.45(17)
C1 C7 Fe1 C10 -158.1(3)
C11 C7 Fe1 C10 -37.93(16)
C8 C7 Fe1 C11 119.4(2)
C1 C7 Fe1 C11 -120.1(3)
C8 C7 Fe1 C16 -158.33(18)
C1 C7 Fe1 C16 -37.9(3)
C11 C7 Fe1 C16 82.3(2)
C1 C7 Fe1 C8 120.5(3)
C11 C7 Fe1 C8 -119.4(2)
C8 C7 Fe1 C15 160.7(3)
C1 C7 Fe1 C15 -78.8(4)
C11 C7 Fe1 C15 41.3(3)
C8 C7 Fe1 C14 -28.2(5)
C1 C7 Fe1 C14 92.2(5)
C11 C7 Fe1 C14 -147.6(4)
C8 C7 Fe1 C12 -114.44(18)
C1 C7 Fe1 C12 6.0(3)
C11 C7 Fe1 C12 126.18(18)
C8 C7 Fe1 C13 -71.4(2)
C1 C7 Fe1 C13 49.0(3)
C11 C7 Fe1 C13 169.19(17)
C18 C19 Fe2 C20 -118.6(3)
C20 C19 Fe2 C21 37.2(2)
C18 C19 Fe2 C21 -81.5(2)
C20 C19 Fe2 C18 118.6(3)
C20 C19 Fe2 C22 -164.8(2)
C18 C19 Fe2 C22 76.6(3)
C20 C19 Fe2 C24 -87.2(2)
C18 C19 Fe2 C24 154.1(2)
C20 C19 Fe2 C23 -128.3(2)
C18 C19 Fe2 C23 113.1(2)
C20 C19 Fe2 C25 -57.2(4)
C18 C19 Fe2 C25 -175.8(3)
C20 C19 Fe2 C26 -172.4(6)
C18 C19 Fe2 C26 68.9(7)
C20 C19 Fe2 C17 80.8(2)
C18 C19 Fe2 C17 -37.87(19)
C21 C20 Fe2 C19 120.2(3)
C19 C20 Fe2 C21 -120.2(3)
C19 C20 Fe2 C18 -37.90(19)
C21 C20 Fe2 C18 82.3(2)
C19 C20 Fe2 C22 50.2(6)
C21 C20 Fe2 C22 170.4(5)
C19 C20 Fe2 C24 107.2(2)
C21 C20 Fe2 C24 -132.6(2)
C19 C20 Fe2 C23 68.9(3)
C21 C20 Fe2 C23 -170.9(2)
C19 C20 Fe2 C25 148.9(2)
C21 C20 Fe2 C25 -90.9(2)
C19 C20 Fe2 C26 176.8(3)
C21 C20 Fe2 C26 -62.9(4)
C19 C20 Fe2 C17 -81.8(2)
C21 C20 Fe2 C17 38.4(2)
C20 C21 Fe2 C19 -37.0(2)
C17 C21 Fe2 C19 80.5(2)
C17 C21 Fe2 C20 117.5(3)
C20 C21 Fe2 C18 -80.5(2)
C17 C21 Fe2 C18 36.98(18)
C20 C21 Fe2 C22 -174.0(3)
C17 C21 Fe2 C22 -56.5(4)
C20 C21 Fe2 C24 65.6(3)
C17 C21 Fe2 C24 -176.9(2)
C20 C21 Fe2 C23 28.8(7)
C17 C21 Fe2 C23 146.3(5)
C20 C21 Fe2 C25 107.1(2)
C17 C21 Fe2 C25 -135.4(2)
C20 C21 Fe2 C26 149.7(2)
C17 C21 Fe2 C26 -92.8(2)
C20 C21 Fe2 C17 -117.5(3)
C17 C18 Fe2 C19 -118.7(3)
C19 C18 Fe2 C20 37.9(2)
C17 C18 Fe2 C20 -80.8(2)
C19 C18 Fe2 C21 81.8(2)
C17 C18 Fe2 C21 -36.93(17)
C19 C18 Fe2 C22 -125.5(2)
C17 C18 Fe2 C22 115.76(19)
C19 C18 Fe2 C24 -46.6(4)
C17 C18 Fe2 C24 -165.3(2)
C19 C18 Fe2 C23 -81.9(2)
C17 C18 Fe2 C23 159.36(18)
C19 C18 Fe2 C25 161.4(11)
C17 C18 Fe2 C25 42.7(12)
C19 C18 Fe2 C26 -164.7(2)
C17 C18 Fe2 C26 76.5(3)
C19 C18 Fe2 C17 118.7(3)
C26 C22 Fe2 C19 -177.6(2)
C23 C22 Fe2 C19 63.4(3)
C26 C22 Fe2 C20 142.9(5)
C23 C22 Fe2 C20 23.9(7)
C26 C22 Fe2 C21 -51.8(4)
C23 C22 Fe2 C21 -170.7(3)
C26 C22 Fe2 C18 -135.2(2)
C23 C22 Fe2 C18 105.8(2)
C26 C22 Fe2 C24 81.1(2)
C23 C22 Fe2 C24 -37.9(2)
C26 C22 Fe2 C23 119.0(3)
C26 C22 Fe2 C25 37.2(2)
C23 C22 Fe2 C25 -81.7(3)
C23 C22 Fe2 C26 -119.0(3)
C26 C22 Fe2 C17 -91.5(2)
C23 C22 Fe2 C17 149.5(2)
C23 C24 Fe2 C19 -85.4(3)
C25 C24 Fe2 C19 154.6(2)
C23 C24 Fe2 C20 -127.5(2)
C25 C24 Fe2 C20 112.5(2)
C23 C24 Fe2 C21 -165.4(2)
C25 C24 Fe2 C21 74.5(3)
C23 C24 Fe2 C18 -54.7(3)
C25 C24 Fe2 C18 -174.7(2)
C23 C24 Fe2 C22 38.4(2)
C25 C24 Fe2 C22 -81.7(2)
C25 C24 Fe2 C23 -120.0(3)
C23 C24 Fe2 C25 120.0(3)
C23 C24 Fe2 C26 82.0(2)
C25 C24 Fe2 C26 -38.0(2)
C23 C24 Fe2 C17 -176.1(6)
C25 C24 Fe2 C17 63.9(7)
C24 C23 Fe2 C19 108.4(2)
C22 C23 Fe2 C19 -133.8(2)
C24 C23 Fe2 C20 69.8(3)
C22 C23 Fe2 C20 -172.4(2)
C24 C23 Fe2 C21 47.2(7)
C22 C23 Fe2 C21 165.0(5)
C24 C23 Fe2 C18 149.9(2)
C22 C23 Fe2 C18 -92.3(2)
C24 C23 Fe2 C22 -117.9(3)
C22 C23 Fe2 C24 117.9(3)
C24 C23 Fe2 C25 -37.2(2)
C22 C23 Fe2 C25 80.7(2)
C24 C23 Fe2 C26 -80.4(2)
C22 C23 Fe2 C26 37.5(2)
C24 C23 Fe2 C17 178.4(2)
C22 C23 Fe2 C17 -63.7(4)
C26 C25 Fe2 C19 -163.4(3)
C24 C25 Fe2 C19 -45.7(4)
C26 C25 Fe2 C20 159.2(2)
C24 C25 Fe2 C20 -83.0(3)
C26 C25 Fe2 C21 115.4(2)
C24 C25 Fe2 C21 -126.9(2)
C26 C25 Fe2 C18 38.6(13)
C24 C25 Fe2 C18 156.3(11)
C26 C25 Fe2 C22 -37.4(2)
C24 C25 Fe2 C22 80.3(2)
C26 C25 Fe2 C24 -117.7(3)
C26 C25 Fe2 C23 -81.0(2)
C24 C25 Fe2 C23 36.7(2)
C24 C25 Fe2 C26 117.7(3)
C26 C25 Fe2 C17 76.2(3)
C24 C25 Fe2 C17 -166.1(2)
C25 C26 Fe2 C19 128.6(7)
C22 C26 Fe2 C19 9.3(8)
C25 C26 Fe2 C20 -41.2(4)
C22 C26 Fe2 C20 -160.5(3)
C25 C26 Fe2 C21 -84.0(3)
C22 C26 Fe2 C21 156.7(2)
C25 C26 Fe2 C18 -173.6(2)
C22 C26 Fe2 C18 67.0(3)
C25 C26 Fe2 C22 119.3(3)
C25 C26 Fe2 C24 38.5(2)
C22 C26 Fe2 C24 -80.9(2)
C25 C26 Fe2 C23 81.6(3)
C22 C26 Fe2 C23 -37.7(2)
C22 C26 Fe2 C25 -119.3(3)
C25 C26 Fe2 C17 -129.5(2)
C22 C26 Fe2 C17 111.1(2)
C4 C17 Fe2 C19 156.7(3)
C21 C17 Fe2 C19 -82.5(2)
C18 C17 Fe2 C19 37.8(2)
C4 C17 Fe2 C20 -159.5(3)
C21 C17 Fe2 C20 -38.7(2)
C18 C17 Fe2 C20 81.7(2)
C4 C17 Fe2 C21 -120.8(3)
C18 C17 Fe2 C21 120.3(3)
C4 C17 Fe2 C18 118.8(3)
C21 C17 Fe2 C18 -120.3(3)
C4 C17 Fe2 C22 34.1(3)
C21 C17 Fe2 C22 154.9(2)
C18 C17 Fe2 C22 -84.7(2)
C4 C17 Fe2 C24 -108.0(7)
C21 C17 Fe2 C24 12.8(8)
C18 C17 Fe2 C24 133.2(7)
C4 C17 Fe2 C23 77.3(4)
C21 C17 Fe2 C23 -161.9(3)
C18 C17 Fe2 C23 -41.6(3)
C4 C17 Fe2 C25 -54.3(3)
C21 C17 Fe2 C25 66.5(3)
C18 C17 Fe2 C25 -173.1(2)
C4 C17 Fe2 C26 -11.0(3)
C21 C17 Fe2 C26 109.8(2)
C18 C17 Fe2 C26 -129.8(2)
C2 C1 S1 C4 -1.6(2)
C7 C1 S1 C4 179.0(2)
C3 C4 S1 C1 0.9(2)
C17 C4 S1 C1 -177.4(2)
C38 C33 B1 C45 -129.6(3)
C34 C33 B1 C45 56.4(3)
C38 C33 B1 C39 -13.8(4)
C34 C33 B1 C39 172.2(2)
C38 C33 B1 C27 109.0(3)
C34 C33 B1 C27 -64.9(3)
C46 C45 B1 C33 -171.1(2)
C50 C45 B1 C33 14.2(4)
C46 C45 B1 C39 66.6(3)
C50 C45 B1 C39 -108.1(3)
C46 C45 B1 C27 -56.5(3)
C50 C45 B1 C27 128.8(3)
C44 C39 B1 C33 131.6(3)
C40 C39 B1 C33 -55.2(3)
C44 C39 B1 C45 -106.3(3)
C40 C39 B1 C45 66.9(3)
C44 C39 B1 C27 16.0(4)
C40 C39 B1 C27 -170.8(2)
C28 C27 B1 C33 107.0(3)
C32 C27 B1 C33 -65.0(3)
C28 C27 B1 C45 -14.4(4)
C32 C27 B1 C45 173.6(2)
C28 C27 B1 C39 -130.6(3)
C32 C27 B1 C39 57.4(3)
